data_7134722
loop_
_publ_author_name
'Kumari, Akanksha'
'Jain, Anshul'
'Sharma, Himani'
'Sermadurai, Selvakumar'
'Rana, Nirmal K.'

_publ_section_title
;
 Catalyst-free efficient synthesis of functionalized 1,2,4-triazole
 <i>via</i> ring opening/cyclization of arylidene thiazolone with
 aryl/alkyl-hydrazine.
;
_journal_issue 59
_journal_name_full 'Chemical communications (Cambridge, England)'
_journal_page_first 11029
_journal_page_last 11032
_journal_paper_doi 10.1039/d5cc02145f
_journal_volume 61
_journal_year 2025
_chemical_formula_moiety 'C28 H23 N5'
_chemical_formula_sum 'C28 H23 N5'
_chemical_formula_weight 429.528
_space_group_crystal_system monoclinic
_space_group_IT_number 14
_space_group_name_Hall '-P 2ybc'
_space_group_name_H-M_alt 'P 1 21/c 1'
_symmetry_Int_Tables_number 14
_atom_sites_solution_primary dual
_audit_creation_date 2024-11-01
_audit_creation_method
;
Olex2 1.3
(compiled 2020.11.12 svn.r5f609507 for OlexSys, GUI svn.r6408)
;
_audit_update_record
;
2024-11-01 deposited with the CCDC.	2025-06-13 downloaded from the CCDC.
;
_cell_angle_alpha 90
_cell_angle_beta 95.41(2)
_cell_angle_gamma 90
_cell_formula_units_Z 4
_cell_length_a 11.901(2)
_cell_length_b 8.4370(15)
_cell_length_c 23.343(5)
_cell_measurement_reflns_used 4548
_cell_measurement_temperature 293
_cell_measurement_theta_max 27.4110
_cell_measurement_theta_min 3.3480
_cell_volume 2333.4(8)
_computing_cell_refinement 'CrysAlisPro 1.171.43.141a (Rigaku OD, 2024)'
_computing_data_collection 'CrysAlisPro 1.171.43.141a (Rigaku OD, 2024)'
_computing_data_reduction 'CrysAlisPro 1.171.43.141a (Rigaku OD, 2024)'
_computing_molecular_graphics 'Olex2 1.3 (Dolomanov et al., 2009)'
_computing_publication_material 'Olex2 1.3 (Dolomanov et al., 2009)'
_computing_structure_refinement 'olex2.refine 1.3 (Bourhis et al., 2015)'
_computing_structure_solution 'SHELXT 2018/2 (Sheldrick, 2018)'
_diffrn_ambient_temperature 293
_diffrn_detector 'CCD plate'
_diffrn_detector_area_resol_mean 16.0309
_diffrn_detector_type Eos
_diffrn_measured_fraction_theta_full 0.9981
_diffrn_measured_fraction_theta_max 0.8764
_diffrn_measurement_details
;
List of Runs (angles in degrees, time in seconds):

  # Type    Start    End  Width  t~exp~   \w     \q     \k     \f   Frames
#--------------------------------------------------------------------------
  1  \w    -54.00  31.00   1.00   46.00    --   18.33 -35.00  43.00   85
  2  \w      5.00  83.00   1.00   46.00    --   18.33  35.00-159.00   78
  3  \w     25.00  53.00   1.00   46.00    --  -19.42  35.00-159.00   28
  4  \w    -62.00 -36.00   1.00   46.00    --  -19.42 -35.00  43.00   26
  5  \w     44.00  94.00   1.00   46.00    --   18.33 178.00  60.00   50
  6  \w    -40.00  -7.00   1.00   46.00    --  -19.42 -77.00 -30.00   33
  7  \w    -43.00  20.00   1.00   46.00    --  -19.42  77.00  60.00   63
;
_diffrn_measurement_device 'four-circle diffractometer'
_diffrn_measurement_device_type 'SuperNova, Dual, Cu at home/near, Eos'
_diffrn_measurement_method '\w scans'
_diffrn_orient_matrix_type 'CrysAlisPro convention (1999,Acta A55,543-557)'
_diffrn_orient_matrix_UB_11 -0.0173463000
_diffrn_orient_matrix_UB_12 0.0195148000
_diffrn_orient_matrix_UB_13 0.0274950000
_diffrn_orient_matrix_UB_21 0.0509808000
_diffrn_orient_matrix_UB_22 -0.0326776000
_diffrn_orient_matrix_UB_23 0.0133748000
_diffrn_orient_matrix_UB_31 0.0266675000
_diffrn_orient_matrix_UB_32 0.0747959000
_diffrn_orient_matrix_UB_33 -0.0012965000
_diffrn_radiation_monochromator mirror
_diffrn_radiation_probe x-ray
_diffrn_radiation_type 'Mo K\a'
_diffrn_radiation_wavelength 0.71073
_diffrn_reflns_av_R_equivalents 0.0469
_diffrn_reflns_av_unetI/netI 0.0490
_diffrn_reflns_Laue_measured_fraction_full 0.9981
_diffrn_reflns_Laue_measured_fraction_max 0.8764
_diffrn_reflns_limit_h_max 15
_diffrn_reflns_limit_h_min -14
_diffrn_reflns_limit_k_max 10
_diffrn_reflns_limit_k_min -11
_diffrn_reflns_limit_l_max 29
_diffrn_reflns_limit_l_min -29
_diffrn_reflns_number 16067
_diffrn_reflns_point_group_measured_fraction_full 0.9981
_diffrn_reflns_point_group_measured_fraction_max 0.8764
_diffrn_reflns_theta_full 25.2417
_diffrn_reflns_theta_max 28.95
_diffrn_reflns_theta_min 2.96
_diffrn_source 'micro-focus sealed X-ray tube'
_diffrn_source_type 'SuperNova (Mo) X-ray Source'
_exptl_absorpt_coefficient_mu 0.074
_exptl_absorpt_correction_T_max 1.00000
_exptl_absorpt_correction_T_min 0.35282
_exptl_absorpt_correction_type multi-scan
_exptl_absorpt_process_details
;
CrysAlisPro 1.171.43.141a (Rigaku Oxford Diffraction, 2024)
Empirical absorption correction using spherical harmonics,
implemented in SCALE3 ABSPACK scaling algorithm.
;
_exptl_crystal_colour 'clear whiteish white'
_exptl_crystal_colour_lustre clear
_exptl_crystal_colour_modifier whiteish
_exptl_crystal_colour_primary white
_exptl_crystal_density_diffrn 1.223
_exptl_crystal_description cube
_exptl_crystal_F_000 904.315
_exptl_crystal_size_max 0.2
_exptl_crystal_size_mid 0.2
_exptl_crystal_size_min 0.2
_refine_diff_density_max 0.3320
_refine_diff_density_min -0.3142
_refine_diff_density_rms 0.0634
_refine_ls_d_res_high 0.7341
_refine_ls_d_res_low 6.8726
_refine_ls_extinction_coef 0.0053(13)
_refine_ls_extinction_expression Fc^*^=kFc[1+0.001xFc^2^\l^3^/sin(2\q)]^-1/4^
_refine_ls_goodness_of_fit_ref 1.0593
_refine_ls_hydrogen_treatment constr
_refine_ls_matrix_type full
_refine_ls_number_constraints 45
_refine_ls_number_parameters 299
_refine_ls_number_reflns 5411
_refine_ls_number_restraints 0
_refine_ls_restrained_S_all 1.0593
_refine_ls_R_factor_all 0.0953
_refine_ls_R_factor_gt 0.0617
_refine_ls_shift/su_max 0.0001
_refine_ls_shift/su_mean 0.0000
_refine_ls_structure_factor_coef Fsqd
_refine_ls_weighting_details 'w=1/[\s^2^(Fo^2^)+(0.0709P)^2^+0.7743P] where P=(Fo^2^+2Fc^2^)/3'
_refine_ls_weighting_scheme calc
_refine_ls_wR_factor_gt 0.1629
_refine_ls_wR_factor_ref 0.1892
_reflns_Friedel_coverage 0.0
_reflns_limit_h_max 15
_reflns_limit_h_min -14
_reflns_limit_k_max 11
_reflns_limit_k_min 0
_reflns_limit_l_max 29
_reflns_limit_l_min 0
_reflns_number_gt 3536
_reflns_number_total 5411
_reflns_threshold_expression I>=2u(I)
_cod_data_source_file d5cc02145f2.cif
_cod_data_source_block SK-RBL-27_auto
_cod_depositor_comments 'Adding full bibliography for 7134722.cif.'
_cod_database_code 7134722
_reflns_odcompleteness_completeness 99.67
_reflns_odcompleteness_iscentric 1
_reflns_odcompleteness_theta 26.32
_olex2_refinement_description
;
1. Fixed Uiso
 At 1.2 times of:
  All C(H) groups, All C(H,H) groups, All N(H) groups
2.a Secondary CH2 refined with riding coordinates:
 C00C(H00a,H00b)
2.b Aromatic/amide H refined with riding coordinates:
 C00F(H00F), C00P(H00P), C00O(H00O), C00K(H00K), C00D(H00D), C00J(H00J),
 C00T(H00T), C00R(H00R), C00N(H00N), C00I(H00I), C00U(H00U), C00V(H00V),
 C00X(H00X), C00W(H00W), C00M(H00M), C00H(H00H), C00L(H00L), C00S(H00S),
 C00Q(H00Q), C00G(H00G), N004(H004)
;
_smtbx_masks_void_probe_radius 1.2
_smtbx_masks_void_truncation_radius 1.2
_olex2_submission_special_instructions 'No special instructions were received'
_oxdiff_exptl_absorpt_empirical_details
;
Empirical correction (ABSPACK) includes:
- Absorption correction using spherical harmonics
- Frame scaling
;
_oxdiff_exptl_absorpt_empirical_full_max 2.505
_oxdiff_exptl_absorpt_empirical_full_min 0.488

loop_
_space_group_symop_id
_space_group_symop_operation_xyz
1 x,y,z
2 -x,y+1/2,-z+1/2
3 -x,-y,-z
4 x,-y-1/2,z-1/2

loop_
_atom_site_label
_atom_site_type_symbol
_atom_site_fract_x
_atom_site_fract_y
_atom_site_fract_z
_atom_site_U_iso_or_equiv
_atom_site_adp_type
_atom_site_occupancy
_atom_site_refinement_flags_posn
N001 N 0.59047(14) 0.3630(2) 0.60908(7) 0.0450(4) Uani 1.000000 .
N002 N 0.66088(14) 0.57589(18) 0.69876(7) 0.0419(4) Uani 1.000000 .
N003 N 0.43277(13) 0.31556(19) 0.64988(7) 0.0425(4) Uani 1.000000 .
N004 N 0.70128(14) 0.67735(19) 0.74048(7) 0.0465(4) Uani 1.000000 .
N005 N 0.52334(15) 0.2774(2) 0.56916(7) 0.0511(5) Uani 1.000000 .
C006 C 0.53394(16) 0.3872(2) 0.65697(8) 0.0399(4) Uani 1.000000 .
C007 C 0.57385(16) 0.4873(2) 0.70650(8) 0.0403(4) Uani 1.000000 .
C008 C 0.42997(17) 0.2519(2) 0.59550(8) 0.0436(5) Uani 1.000000 .
C009 C 0.33320(18) 0.1621(2) 0.56693(9) 0.0485(5) Uani 1.000000 .
C00A C 0.70479(17) 0.4008(2) 0.59623(9) 0.0467(5) Uani 1.000000 .
C00B C 0.78899(16) 0.7812(2) 0.72859(9) 0.0442(5) Uani 1.000000 .
C00C C 0.51020(19) 0.4845(3) 0.75956(9) 0.0521(5) Uani 1.000000 .
C00D C 0.7958(2) 0.3294(3) 0.62739(10) 0.0589(6) Uani 1.000000 .
C00E C 0.5658(2) 0.3831(3) 0.80906(9) 0.0598(6) Uani 1.000000 .
C00F C 0.7203(2) 0.5038(3) 0.55154(10) 0.0592(6) Uani 1.000000 .
C00G C 0.8218(2) 0.9003(3) 0.76752(11) 0.0641(7) Uani 1.000000 .
C00H C 0.8441(2) 0.7661(3) 0.67869(11) 0.0613(6) Uani 1.000000 .
C00I C 0.2300(2) 0.1513(3) 0.59107(10) 0.0639(6) Uani 1.000000 .
C00J C 0.3446(2) 0.0856(3) 0.51498(11) 0.0683(7) Uani 1.000000 .
C00K C 0.9054(2) 0.3639(4) 0.61371(13) 0.0739(8) Uani 1.000000 .
C00L C 0.9330(2) 0.8663(3) 0.66916(14) 0.0794(8) Uani 1.000000 .
C00M C 0.6742(3) 0.3216(3) 0.80890(11) 0.0752(8) Uani 1.000000 .
C00N C 0.1410(2) 0.0648(4) 0.56355(13) 0.0792(8) Uani 1.000000 .
C00O C 0.9217(2) 0.4678(4) 0.56945(13) 0.0802(8) Uani 1.000000 .
C00P C 0.8301(2) 0.5374(4) 0.53830(12) 0.0764(8) Uani 1.000000 .
C00Q C 0.9120(3) 0.9992(3) 0.75707(14) 0.0817(9) Uani 1.000000 .
C00R C 0.1537(2) -0.0122(4) 0.51259(14) 0.0847(9) Uani 1.000000 .
C00S C 0.9684(2) 0.9816(4) 0.70819(15) 0.0816(9) Uani 1.000000 .
C00T C 0.2552(2) -0.0009(4) 0.48767(14) 0.0851(9) Uani 1.000000 .
C00U C 0.5051(3) 0.3525(4) 0.85668(12) 0.0935(11) Uani 1.000000 .
C00V C 0.5549(5) 0.2587(5) 0.90281(14) 0.1181(16) Uani 1.000000 .
C00W C 0.7229(4) 0.2316(4) 0.85533(14) 0.1078(13) Uani 1.000000 .
C00X C 0.6631(6) 0.2016(5) 0.90070(16) 0.1299(18) Uani 1.000000 .
H00F H 0.6586(2) 0.5503(3) 0.53057(10) 0.0710(7) Uiso 1.000000 R
H00P H 0.8415(2) 0.6067(4) 0.50842(12) 0.0916(9) Uiso 1.000000 R
H00O H 0.9944(2) 0.4910(4) 0.56061(13) 0.0962(10) Uiso 1.000000 R
H00K H 0.9671(2) 0.3169(4) 0.63443(13) 0.0887(9) Uiso 1.000000 R
H00D H 0.7844(2) 0.2594(3) 0.65706(10) 0.0707(7) Uiso 1.000000 R
H00J H 0.4124(2) 0.0923(3) 0.49833(11) 0.0820(9) Uiso 1.000000 R
H00T H 0.2634(2) -0.0510(4) 0.45282(14) 0.1021(11) Uiso 1.000000 R
H00R H 0.0946(2) -0.0718(4) 0.49483(14) 0.1016(11) Uiso 1.000000 R
H00N H 0.0725(2) 0.0592(4) 0.57968(13) 0.0951(10) Uiso 1.000000 R
H00I H 0.2210(2) 0.2022(3) 0.62567(10) 0.0767(8) Uiso 1.000000 R
H00U H 0.4328(3) 0.3935(4) 0.85797(12) 0.1121(14) Uiso 1.000000 R
H00V H 0.5149(5) 0.2359(5) 0.93418(14) 0.142(2) Uiso 1.000000 R
H00X H 0.6957(6) 0.1411(5) 0.93115(16) 0.156(2) Uiso 1.000000 R
H00W H 0.7959(4) 0.1927(4) 0.85494(14) 0.1294(16) Uiso 1.000000 R
H00M H 0.7150(3) 0.3404(3) 0.77752(11) 0.0902(10) Uiso 1.000000 R
H00H H 0.8212(2) 0.6887(3) 0.65173(11) 0.0735(7) Uiso 1.000000 R
H00L H 0.9692(2) 0.8551(3) 0.63577(14) 0.0953(10) Uiso 1.000000 R
H00S H 1.0292(2) 1.0468(4) 0.70196(15) 0.0980(10) Uiso 1.000000 R
H00Q H 0.9345(3) 1.0783(3) 0.78345(14) 0.0980(10) Uiso 1.000000 R
H00G H 0.7841(2) 0.9144(3) 0.80030(11) 0.0769(8) Uiso 1.000000 R
H00a H 0.50304(19) 0.5923(3) 0.77319(9) 0.0626(7) Uiso 1.000000 R
H00b H 0.43470(19) 0.4444(3) 0.74897(9) 0.0626(7) Uiso 1.000000 R
H004 H 0.67428(14) 0.67859(19) 0.77338(7) 0.0558(5) Uiso 1.000000 R

loop_
_atom_site_aniso_label
_atom_site_aniso_U_11
_atom_site_aniso_U_22
_atom_site_aniso_U_33
_atom_site_aniso_U_12
_atom_site_aniso_U_13
_atom_site_aniso_U_23
N001 0.0465(9) 0.0494(10) 0.0394(8) -0.0075(8) 0.0051(7) -0.0057(7)
N002 0.0477(9) 0.0382(9) 0.0399(8) -0.0041(7) 0.0046(7) -0.0013(7)
N003 0.0456(9) 0.0397(9) 0.0419(9) -0.0038(7) 0.0021(7) 0.0002(7)
N004 0.0525(10) 0.0446(10) 0.0433(9) -0.0101(8) 0.0095(7) -0.0058(7)
N005 0.0544(10) 0.0563(11) 0.0422(9) -0.0064(8) 0.0023(8) -0.0086(8)
C006 0.0455(10) 0.0349(10) 0.0397(10) -0.0019(8) 0.0058(8) 0.0024(7)
C007 0.0447(10) 0.0364(10) 0.0403(10) -0.0023(8) 0.0070(8) -0.0004(8)
C008 0.0472(11) 0.0418(11) 0.0409(10) 0.0006(9) -0.0015(8) -0.0005(8)
C009 0.0509(11) 0.0445(12) 0.0480(11) 0.0011(9) -0.0070(9) -0.0002(9)
C00A 0.0475(11) 0.0499(12) 0.0440(11) -0.0036(9) 0.0105(9) -0.0091(9)
C00B 0.0423(10) 0.0373(11) 0.0523(11) -0.0029(8) 0.0004(9) 0.0049(9)
C00C 0.0550(12) 0.0506(13) 0.0534(12) -0.0132(10) 0.0188(10) -0.0156(10)
C00D 0.0566(13) 0.0608(15) 0.0596(14) 0.0031(11) 0.0071(11) -0.0037(11)
C00E 0.0936(18) 0.0480(13) 0.0397(11) -0.0294(13) 0.0172(11) -0.0116(9)
C00F 0.0615(14) 0.0702(16) 0.0478(12) -0.0026(12) 0.0150(10) 0.0016(10)
C00G 0.0724(16) 0.0580(15) 0.0609(14) -0.0180(12) 0.0008(12) -0.0053(11)
C00H 0.0629(14) 0.0541(14) 0.0697(15) -0.0129(11) 0.0210(12) -0.0028(11)
C00I 0.0576(14) 0.0802(17) 0.0527(13) -0.0135(12) -0.0012(11) -0.0012(12)
C00J 0.0555(14) 0.0756(17) 0.0716(16) 0.0057(12) -0.0053(12) -0.0253(13)
C00K 0.0546(14) 0.088(2) 0.0791(18) 0.0112(13) 0.0056(13) -0.0152(15)
C00L 0.0739(17) 0.0733(18) 0.096(2) -0.0159(15) 0.0323(15) 0.0080(16)
C00M 0.113(2) 0.0607(16) 0.0509(14) 0.0035(16) 0.0026(14) 0.0002(11)
C00N 0.0606(16) 0.098(2) 0.0759(18) -0.0225(14) -0.0085(13) 0.0004(16)
C00O 0.0582(16) 0.110(2) 0.0771(19) -0.0100(15) 0.0300(14) -0.0183(17)
C00P 0.0734(17) 0.097(2) 0.0629(16) -0.0114(16) 0.0305(13) 0.0032(14)
C00Q 0.085(2) 0.0720(18) 0.085(2) -0.0347(15) -0.0074(16) -0.0054(15)
C00R 0.0659(17) 0.085(2) 0.097(2) -0.0129(14) -0.0271(16) -0.0202(16)
C00S 0.0670(17) 0.0731(19) 0.105(2) -0.0284(14) 0.0067(16) 0.0162(17)
C00T 0.0675(17) 0.093(2) 0.090(2) 0.0056(15) -0.0167(15) -0.0433(17)
C00U 0.139(3) 0.093(2) 0.0528(15) -0.058(2) 0.0348(17) -0.0178(15)
C00V 0.208(5) 0.105(3) 0.0461(17) -0.071(3) 0.037(3) -0.0057(17)
C00W 0.180(4) 0.0694(19) 0.0680(19) 0.007(2) -0.022(2) 0.0071(15)
C00X 0.253(6) 0.075(2) 0.057(2) -0.038(3) -0.004(3) 0.0100(17)

loop_
_atom_type_symbol
_atom_type_scat_dispersion_real
_atom_type_scat_dispersion_imag
_atom_type_scat_Cromer_Mann_a1
_atom_type_scat_Cromer_Mann_a2
_atom_type_scat_Cromer_Mann_a3
_atom_type_scat_Cromer_Mann_a4
_atom_type_scat_Cromer_Mann_b1
_atom_type_scat_Cromer_Mann_b2
_atom_type_scat_Cromer_Mann_b3
_atom_type_scat_Cromer_Mann_b4
_atom_type_scat_Cromer_Mann_c
_atom_type_scat_source
_atom_type_scat_dispersion_source
H 0.00000 0.00000 0.49300 0.32291 0.14019 0.04081 10.51090 26.12570 3.14236 57.79970 0.0030380000826 'International Tables Volume C Table 6.1.1.4 (pp. 500-502)' 'Henke, Gullikson and Davis, At. Data and Nucl. Data Tables, 1993, 54, 2'
C 0.00347 0.00161 2.31000 1.02000 1.58860 0.86500 20.84390 10.20750 0.56870 51.65120 0.215599998832 'International Tables Volume C Table 6.1.1.4 (pp. 500-502)' 'Henke, Gullikson and Davis, At. Data and Nucl. Data Tables, 1993, 54, 2'
N 0.00653 0.00323 12.21260 3.13220 2.01250 1.16630 0.00570 9.89330 28.99750 0.58260 -11.5290002823 'International Tables Volume C Table 6.1.1.4 (pp. 500-502)' 'Henke, Gullikson and Davis, At. Data and Nucl. Data Tables, 1993, 54, 2'

loop_
_geom_angle_atom_site_label_1
_geom_angle_atom_site_label_2
_geom_angle_atom_site_label_3
_geom_angle
_geom_angle_site_symmetry_1
_geom_angle_site_symmetry_3
_geom_angle_publ_flag
C006 N001 N005 109.41(16) . . ?
C00A N001 N005 118.06(16) . . ?
C00A N001 C006 132.38(16) . . ?
C007 N002 N004 119.79(16) . . ?
C008 N003 C006 103.47(16) . . ?
C00B N004 N002 118.14(16) . . ?
C008 N005 N001 103.18(15) . . ?
N003 C006 N001 109.55(16) . . ?
C007 C006 N001 125.29(17) . . ?
C007 C006 N003 124.98(17) . . ?
C006 C007 N002 114.91(17) . . ?
C00C C007 N002 126.06(17) . . ?
C00C C007 C006 118.98(16) . . ?
N005 C008 N003 114.35(17) . . ?
C009 C008 N003 124.38(19) . . ?
C009 C008 N005 121.27(18) . . ?
C00I C009 C008 121.7(2) . . ?
C00J C009 C008 119.6(2) . . ?
C00J C009 C00I 118.8(2) . . ?
C00D C00A N001 119.80(19) . . ?
C00F C00A N001 119.12(19) . . ?
C00F C00A C00D 121.1(2) . . ?
C00G C00B N004 119.3(2) . . ?
C00H C00B N004 121.50(19) . . ?
C00H C00B C00G 119.2(2) . . ?
C00E C00C C007 114.28(19) . . ?
C00K C00D C00A 119.2(2) . . ?
C00M C00E C00C 122.7(2) . . ?
C00U C00E C00C 118.7(3) . . ?
C00U C00E C00M 118.7(3) . . ?
C00P C00F C00A 119.2(2) . . ?
C00Q C00G C00B 119.4(3) . . ?
C00L C00H C00B 120.2(2) . . ?
C00N C00I C009 120.4(2) . . ?
C00T C00J C009 120.6(3) . . ?
C00O C00K C00D 120.1(3) . . ?
C00S C00L C00H 121.1(3) . . ?
C00W C00M C00E 121.0(3) . . ?
C00R C00N C00I 120.3(3) . . ?
C00P C00O C00K 120.2(3) . . ?
C00O C00P C00F 120.3(3) . . ?
C00S C00Q C00G 121.3(3) . . ?
C00T C00R C00N 120.0(2) . . ?
C00Q C00S C00L 118.7(2) . . ?
C00R C00T C00J 119.9(3) . . ?
C00V C00U C00E 119.5(4) . . ?
C00X C00V C00U 119.4(3) . . ?
C00X C00W C00M 119.8(4) . . ?
C00W C00X C00V 121.5(4) . . ?

loop_
_geom_bond_atom_site_label_1
_geom_bond_atom_site_label_2
_geom_bond_distance
_geom_bond_site_symmetry_2
_geom_bond_publ_flag
N001 N005 1.374(2) . ?
N001 C006 1.373(2) . ?
N001 C00A 1.456(3) . ?
N002 N004 1.351(2) . ?
N002 C007 1.303(2) . ?
N003 C006 1.344(2) . ?
N003 C008 1.376(2) . ?
N004 C00B 1.410(2) . ?
N005 C008 1.337(3) . ?
C006 C007 1.474(3) . ?
C007 C00C 1.512(3) . ?
C008 C009 1.483(3) . ?
C009 C00I 1.401(3) . ?
C009 C00J 1.391(3) . ?
C00A C00D 1.385(3) . ?
C00A C00F 1.384(3) . ?
C00B C00G 1.386(3) . ?
C00B C00H 1.396(3) . ?
C00C C00E 1.537(3) . ?
C00D C00K 1.401(3) . ?
C00E C00M 1.390(4) . ?
C00E C00U 1.405(3) . ?
C00F C00P 1.399(3) . ?
C00G C00Q 1.399(3) . ?
C00H C00L 1.389(3) . ?
C00I C00N 1.393(3) . ?
C00J C00T 1.394(3) . ?
C00K C00O 1.382(4) . ?
C00L C00S 1.372(4) . ?
C00M C00W 1.403(4) . ?
C00N C00R 1.377(4) . ?
C00O C00P 1.383(4) . ?
C00Q C00S 1.386(4) . ?
C00R C00T 1.393(4) . ?
C00U C00V 1.420(5) . ?
C00V C00X 1.380(6) . ?
C00W C00X 1.354(6) . ?
